data_7015993
loop_
_publ_author_name
'Baranoff, Etienne'
'Jung, Il'
'Scopelliti, Rosario'
'Solari, Euro'
'Gr\"atzel, Michael'
'Nazeeruddin, Md Khaja'

_publ_section_title
;
 Room-temperature combinatorial screening of cyclometallated
 iridium(iii) complexes for a step towards molecular control of colour
 purity.
;
_journal_issue 26
_journal_name_full 'Dalton transactions (Cambridge, England : 2003)'
_journal_page_first 6860
_journal_page_last 6867
_journal_paper_doi 10.1039/c0dt01697g
_journal_volume 40
_journal_year 2011
_chemical_formula_moiety 'C33 H20 Cl4 Ir N3 O3'
_chemical_formula_sum 'C33 H20 Cl4 Ir N3 O3'
_chemical_formula_weight 840.52
_chemical_name_systematic
;
?
;
_space_group_IT_number 2
_symmetry_cell_setting triclinic
_symmetry_space_group_name_Hall '-P 1'
_symmetry_space_group_name_H-M 'P -1'
_atom_sites_solution_hydrogens geom
_atom_sites_solution_primary direct
_atom_sites_solution_secondary difmap
_audit_creation_method SHELXL-97
_cell_angle_alpha 90.525(2)
_cell_angle_beta 91.673(2)
_cell_angle_gamma 102.779(2)
_cell_formula_units_Z 2
_cell_length_a 10.9629(3)
_cell_length_b 11.1318(3)
_cell_length_c 12.1713(3)
_cell_measurement_reflns_used 10516
_cell_measurement_temperature 140(2)
_cell_measurement_theta_max 27.3541
_cell_measurement_theta_min 2.9058
_cell_volume 1447.75(7)
_computing_cell_refinement
;
CrysAlisPro, Oxford Diffraction Ltd.,
Version 1.171.33.66 (release 28-04-2010 CrysAlis171 .NET)
(compiled Apr 28 2010,14:27:37)
;
_computing_data_collection
;
CrysAlisPro, Oxford Diffraction Ltd.,
Version 1.171.33.66 (release 28-04-2010 CrysAlis171 .NET)
(compiled Apr 28 2010,14:27:37)
;
_computing_data_reduction
;
CrysAlisPro, Oxford Diffraction Ltd.,
Version 1.171.33.66 (release 28-04-2010 CrysAlis171 .NET)
(compiled Apr 28 2010,14:27:37)
;
_computing_molecular_graphics 'Bruker SHELXTL'
_computing_publication_material 'Bruker SHELXTL'
_computing_structure_refinement 'SHELXL-97 (Sheldrick, 1997)'
_computing_structure_solution 'SHELXS-97 (Sheldrick, 1990)'
_diffrn_ambient_temperature 140(2)
_diffrn_detector_area_resol_mean 8.2812
_diffrn_measured_fraction_theta_full 0.992
_diffrn_measured_fraction_theta_max 0.992
_diffrn_measurement_device_type 'Oxford Diffraction, KM4/Sapphire CCD'
_diffrn_measurement_method 'phi and omega scans'
_diffrn_radiation_monochromator graphite
_diffrn_radiation_source 'fine-focus sealed tube'
_diffrn_radiation_type MoK\a
_diffrn_radiation_wavelength 0.71073
_diffrn_reflns_av_R_equivalents 0.0167
_diffrn_reflns_av_sigmaI/netI 0.0179
_diffrn_reflns_limit_h_max 13
_diffrn_reflns_limit_h_min -13
_diffrn_reflns_limit_k_max 13
_diffrn_reflns_limit_k_min -13
_diffrn_reflns_limit_l_max 14
_diffrn_reflns_limit_l_min -15
_diffrn_reflns_number 11733
_diffrn_reflns_theta_full 26.02
_diffrn_reflns_theta_max 26.02
_diffrn_reflns_theta_min 2.91
_exptl_absorpt_coefficient_mu 5.023
_exptl_absorpt_correction_T_max 1.00000
_exptl_absorpt_correction_T_min 0.60029
_exptl_absorpt_correction_type multi-scan
_exptl_absorpt_process_details
;
CrysAlisPro, Oxford Diffraction Ltd.,
Version 1.171.33.66 (release 28-04-2010 CrysAlis171 .NET)
(compiled Apr 28 2010,14:27:37)
Empirical absorption correction using spherical harmonics,
implemented in SCALE3 ABSPACK scaling algorithm.
;
_exptl_crystal_colour yellow
_exptl_crystal_density_diffrn 1.928
_exptl_crystal_density_method 'not measured'
_exptl_crystal_description prismatic
_exptl_crystal_F_000 816
_exptl_crystal_size_max 0.34
_exptl_crystal_size_mid 0.30
_exptl_crystal_size_min 0.20
_refine_diff_density_max 0.846
_refine_diff_density_min -0.541
_refine_diff_density_rms 0.086
_refine_ls_extinction_method none
_refine_ls_goodness_of_fit_ref 1.030
_refine_ls_hydrogen_treatment constr
_refine_ls_matrix_type full
_refine_ls_number_parameters 397
_refine_ls_number_reflns 5655
_refine_ls_number_restraints 0
_refine_ls_restrained_S_all 1.030
_refine_ls_R_factor_all 0.0203
_refine_ls_R_factor_gt 0.0186
_refine_ls_shift/su_max 0.001
_refine_ls_shift/su_mean 0.000
_refine_ls_structure_factor_coef Fsqd
_refine_ls_weighting_details 'calc w=1/[\s^2^(Fo^2^)+(0.0320P)^2^+0.8354P] where P=(Fo^2^+2Fc^2^)/3'
_refine_ls_weighting_scheme calc
_refine_ls_wR_factor_gt 0.0472
_refine_ls_wR_factor_ref 0.0477
_reflns_number_gt 5360
_reflns_number_total 5655
_reflns_threshold_expression >2sigma(I)
_cod_data_source_file c0dt01697g.txt
_cod_data_source_block eb95h
_cod_depositor_comments
;
The following automatic conversions were performed:

'_symmetry_cell_setting' value 'Triclinic' changed to 'triclinic'
according to /home/saulius/struct/CIF-dictionaries/cif_core.dic
dictionary named 'cif_core.dic' version 2.4.1 from 2010-06-29.

Automatic conversion script
Id: cif_fix_values 1715 2011-07-08 13:25:40Z adriana 
;
_cod_database_code 7015993

loop_
_symmetry_equiv_pos_as_xyz
'x, y, z'
'-x, -y, -z'

loop_
_atom_site_label
_atom_site_type_symbol
_atom_site_fract_x
_atom_site_fract_y
_atom_site_fract_z
_atom_site_U_iso_or_equiv
_atom_site_adp_type
_atom_site_occupancy
_atom_site_symmetry_multiplicity
_atom_site_calc_flag
_atom_site_refinement_flags
_atom_site_disorder_assembly
_atom_site_disorder_group
Ir1 Ir 0.154655(9) 0.324843(9) 0.271091(7) 0.01706(4) Uani 1 1 d . . .
Cl1 Cl 0.44008(8) -0.03418(7) 0.19760(6) 0.03532(17) Uani 1 1 d . . .
Cl2 Cl 0.51442(7) 0.21198(7) 0.57922(6) 0.02835(15) Uani 1 1 d . . .
Cl3 Cl -0.19709(7) -0.13434(7) 0.32148(6) 0.03404(17) Uani 1 1 d . . .
Cl4 Cl -0.12850(7) 0.18779(7) 0.65279(6) 0.03330(17) Uani 1 1 d . . .
O1 O 0.00914(17) 0.40453(18) 0.20437(16) 0.0240(4) Uani 1 1 d . . .
O2 O -0.03034(19) 0.5689(2) 0.11815(17) 0.0304(5) Uani 1 1 d . . .
O3 O 0.3852(2) 0.7478(2) -0.05603(18) 0.0352(5) Uani 1 1 d . . .
N1 N 0.1609(2) 0.2172(2) 0.13677(18) 0.0183(4) Uani 1 1 d . . .
N2 N 0.1527(2) 0.4191(2) 0.41410(17) 0.0182(4) Uani 1 1 d . . .
N3 N 0.2551(2) 0.4838(2) 0.17796(18) 0.0187(4) Uani 1 1 d . . .
C1 C 0.0928(3) 0.2241(3) 0.0434(2) 0.0230(6) Uani 1 1 d . . .
H1 H 0.0398 0.2811 0.0410 0.028 Uiso 1 1 calc R . .
C2 C 0.0970(3) 0.1527(3) -0.0474(2) 0.0297(7) Uani 1 1 d . . .
H2 H 0.0491 0.1604 -0.1122 0.036 Uiso 1 1 calc R . .
C3 C 0.1727(3) 0.0691(3) -0.0425(3) 0.0349(7) Uani 1 1 d . . .
H3 H 0.1768 0.0173 -0.1042 0.042 Uiso 1 1 calc R . .
C4 C 0.2427(3) 0.0605(3) 0.0522(3) 0.0326(7) Uani 1 1 d . . .
H4 H 0.2942 0.0022 0.0558 0.039 Uiso 1 1 calc R . .
C5 C 0.2379(3) 0.1371(2) 0.1428(2) 0.0221(6) Uani 1 1 d . . .
C6 C 0.3101(3) 0.1463(2) 0.2486(2) 0.0201(5) Uani 1 1 d . . .
C7 C 0.4003(3) 0.0807(3) 0.2795(2) 0.0246(6) Uani 1 1 d . . .
C8 C 0.4656(3) 0.1020(3) 0.3798(2) 0.0250(6) Uani 1 1 d . . .
H8 H 0.5281 0.0583 0.3990 0.030 Uiso 1 1 calc R . .
C9 C 0.4372(3) 0.1884(3) 0.4508(2) 0.0222(6) Uani 1 1 d . . .
C10 C 0.3480(2) 0.2542(2) 0.4249(2) 0.0201(5) Uani 1 1 d . . .
H10 H 0.3299 0.3119 0.4765 0.024 Uiso 1 1 calc R . .
C11 C 0.2833(2) 0.2365(2) 0.3220(2) 0.0204(5) Uani 1 1 d . . .
C12 C 0.0335(2) 0.1992(3) 0.3538(2) 0.0195(5) Uani 1 1 d . . .
C13 C -0.0297(3) 0.0846(3) 0.3123(2) 0.0223(6) Uani 1 1 d . . .
H13 H -0.0117 0.0582 0.2413 0.027 Uiso 1 1 calc R . .
C14 C -0.1187(3) 0.0090(3) 0.3741(2) 0.0250(6) Uani 1 1 d . . .
C15 C -0.1470(3) 0.0436(3) 0.4775(2) 0.0264(6) Uani 1 1 d . . .
H15 H -0.2090 -0.0088 0.5186 0.032 Uiso 1 1 calc R . .
C16 C -0.0833(3) 0.1561(3) 0.5204(2) 0.0238(6) Uani 1 1 d . . .
C17 C 0.0076(2) 0.2370(3) 0.4614(2) 0.0210(5) Uani 1 1 d . . .
C18 C 0.0804(2) 0.3590(3) 0.4959(2) 0.0198(5) Uani 1 1 d . . .
C19 C 0.0838(3) 0.4175(3) 0.5984(2) 0.0248(6) Uani 1 1 d . . .
H19 H 0.0363 0.3761 0.6564 0.030 Uiso 1 1 calc R . .
C20 C 0.1556(3) 0.5347(3) 0.6158(2) 0.0265(6) Uani 1 1 d . . .
H20 H 0.1560 0.5749 0.6850 0.032 Uiso 1 1 calc R . .
C21 C 0.2268(3) 0.5935(3) 0.5326(2) 0.0265(6) Uani 1 1 d . . .
H21 H 0.2769 0.6743 0.5437 0.032 Uiso 1 1 calc R . .
C22 C 0.2239(3) 0.5330(3) 0.4331(2) 0.0236(6) Uani 1 1 d . . .
H22 H 0.2739 0.5729 0.3759 0.028 Uiso 1 1 calc R . .
C23 C 0.1784(3) 0.5423(3) 0.1241(2) 0.0207(5) Uani 1 1 d . . .
C24 C 0.2160(3) 0.6334(3) 0.0472(2) 0.0248(6) Uani 1 1 d . . .
H24 H 0.1563 0.6712 0.0116 0.030 Uiso 1 1 calc R . .
C25 C 0.3396(3) 0.6679(3) 0.0232(2) 0.0260(6) Uani 1 1 d . . .
C26 C 0.4278(3) 0.6174(3) 0.0837(2) 0.0236(6) Uani 1 1 d . . .
C27 C 0.3829(2) 0.5252(3) 0.1615(2) 0.0212(5) Uani 1 1 d . . .
C28 C 0.4698(3) 0.4760(3) 0.2232(2) 0.0278(6) Uani 1 1 d . . .
H28 H 0.4412 0.4153 0.2766 0.033 Uiso 1 1 calc R . .
C29 C 0.5950(3) 0.5146(3) 0.2074(3) 0.0348(7) Uani 1 1 d . . .
H29 H 0.6524 0.4802 0.2499 0.042 Uiso 1 1 calc R . .
C30 C 0.6402(3) 0.6039(3) 0.1298(3) 0.0367(8) Uani 1 1 d . . .
H30 H 0.7276 0.6294 0.1194 0.044 Uiso 1 1 calc R . .
C31 C 0.5586(3) 0.6544(3) 0.0690(3) 0.0318(7) Uani 1 1 d . . .
H31 H 0.5896 0.7149 0.0162 0.038 Uiso 1 1 calc R . .
C32 C 0.0402(3) 0.5042(3) 0.1500(2) 0.0217(6) Uani 1 1 d . . .
C33 C 0.2957(3) 0.7844(3) -0.1285(3) 0.0406(8) Uani 1 1 d . . .
H33A H 0.2374 0.7110 -0.1587 0.061 Uiso 1 1 calc R . .
H33B H 0.3390 0.8321 -0.1886 0.061 Uiso 1 1 calc R . .
H33C H 0.2491 0.8351 -0.0879 0.061 Uiso 1 1 calc R . .

loop_
_atom_site_aniso_label
_atom_site_aniso_U_11
_atom_site_aniso_U_22
_atom_site_aniso_U_33
_atom_site_aniso_U_23
_atom_site_aniso_U_13
_atom_site_aniso_U_12
Ir1 0.01576(6) 0.01999(6) 0.01480(6) 0.00456(4) -0.00019(4) 0.00253(4)
Cl1 0.0465(5) 0.0368(4) 0.0290(4) -0.0010(3) -0.0022(3) 0.0233(4)
Cl2 0.0270(3) 0.0317(4) 0.0246(3) 0.0053(3) -0.0092(3) 0.0039(3)
Cl3 0.0352(4) 0.0314(4) 0.0270(4) 0.0036(3) -0.0002(3) -0.0109(3)
Cl4 0.0380(4) 0.0362(4) 0.0247(4) 0.0046(3) 0.0139(3) 0.0041(3)
O1 0.0184(9) 0.0314(11) 0.0235(10) 0.0087(8) 0.0016(8) 0.0076(8)
O2 0.0248(10) 0.0404(12) 0.0305(11) 0.0103(9) 0.0024(9) 0.0161(9)
O3 0.0337(12) 0.0338(12) 0.0352(12) 0.0202(10) 0.0049(10) 0.0003(10)
N1 0.0177(11) 0.0216(11) 0.0140(10) 0.0044(9) 0.0018(8) 0.0003(9)
N2 0.0165(10) 0.0250(12) 0.0138(10) 0.0017(9) 0.0001(8) 0.0058(9)
N3 0.0174(11) 0.0204(11) 0.0175(11) 0.0036(9) 0.0009(8) 0.0021(9)
C1 0.0239(14) 0.0258(14) 0.0182(13) 0.0052(11) -0.0033(11) 0.0033(11)
C2 0.0374(17) 0.0310(16) 0.0189(14) 0.0038(12) -0.0063(12) 0.0047(13)
C3 0.053(2) 0.0320(17) 0.0215(15) -0.0042(13) -0.0063(14) 0.0144(15)
C4 0.0424(18) 0.0286(16) 0.0294(16) -0.0006(13) -0.0039(13) 0.0138(14)
C5 0.0260(14) 0.0192(13) 0.0195(13) 0.0066(10) -0.0011(11) 0.0015(11)
C6 0.0219(13) 0.0187(13) 0.0189(13) 0.0074(10) 0.0019(10) 0.0022(10)
C7 0.0266(14) 0.0238(14) 0.0235(14) 0.0029(11) 0.0025(11) 0.0060(12)
C8 0.0233(14) 0.0251(14) 0.0274(15) 0.0097(12) 0.0003(11) 0.0069(11)
C9 0.0202(13) 0.0232(14) 0.0207(13) 0.0072(11) -0.0042(10) -0.0003(11)
C10 0.0212(13) 0.0196(13) 0.0183(13) 0.0047(10) -0.0005(10) 0.0023(11)
C11 0.0188(13) 0.0202(13) 0.0212(13) 0.0089(11) 0.0008(10) 0.0018(10)
C12 0.0178(12) 0.0236(13) 0.0155(12) 0.0065(10) -0.0001(10) 0.0009(10)
C13 0.0226(13) 0.0280(15) 0.0146(12) 0.0055(11) -0.0013(10) 0.0022(11)
C14 0.0224(14) 0.0250(14) 0.0237(14) 0.0046(11) -0.0050(11) -0.0026(11)
C15 0.0207(14) 0.0309(16) 0.0263(15) 0.0089(12) 0.0044(11) 0.0019(12)
C16 0.0248(14) 0.0323(15) 0.0153(13) 0.0063(11) 0.0036(11) 0.0079(12)
C17 0.0201(13) 0.0266(14) 0.0173(13) 0.0059(11) 0.0008(10) 0.0070(11)
C18 0.0162(12) 0.0270(14) 0.0179(13) 0.0063(11) 0.0000(10) 0.0085(11)
C19 0.0197(13) 0.0331(16) 0.0222(14) 0.0022(12) 0.0014(11) 0.0072(12)
C20 0.0215(14) 0.0374(17) 0.0216(14) -0.0058(12) -0.0026(11) 0.0094(12)
C21 0.0198(13) 0.0274(15) 0.0314(16) -0.0045(12) -0.0022(12) 0.0037(12)
C22 0.0197(13) 0.0271(14) 0.0244(14) 0.0036(11) 0.0017(11) 0.0058(11)
C23 0.0219(13) 0.0219(13) 0.0187(13) 0.0017(10) -0.0002(10) 0.0056(11)
C24 0.0286(15) 0.0247(14) 0.0230(14) 0.0067(11) -0.0009(11) 0.0101(12)
C25 0.0323(16) 0.0208(14) 0.0235(14) 0.0037(11) 0.0030(12) 0.0024(12)
C26 0.0233(14) 0.0199(13) 0.0254(14) 0.0025(11) 0.0025(11) 0.0001(11)
C27 0.0180(13) 0.0209(13) 0.0227(14) -0.0002(11) 0.0028(10) -0.0001(10)
C28 0.0218(14) 0.0303(15) 0.0301(16) 0.0076(12) -0.0008(12) 0.0033(12)
C29 0.0207(15) 0.0430(19) 0.0404(18) 0.0117(15) -0.0024(13) 0.0063(13)
C30 0.0185(14) 0.0414(19) 0.046(2) 0.0056(15) 0.0041(13) -0.0025(13)
C31 0.0247(15) 0.0333(16) 0.0333(16) 0.0098(13) 0.0039(12) -0.0030(13)
C32 0.0214(13) 0.0296(15) 0.0154(12) 0.0035(11) 0.0010(10) 0.0083(11)
C33 0.047(2) 0.0396(19) 0.0329(18) 0.0183(15) -0.0013(15) 0.0054(16)

loop_
_atom_type_symbol
_atom_type_description
_atom_type_scat_dispersion_real
_atom_type_scat_dispersion_imag
_atom_type_scat_source
C C 0.0033 0.0016 'International Tables Vol C Tables 4.2.6.8 and 6.1.1.4'
H H 0.0000 0.0000 'International Tables Vol C Tables 4.2.6.8 and 6.1.1.4'
N N 0.0061 0.0033 'International Tables Vol C Tables 4.2.6.8 and 6.1.1.4'
O O 0.0106 0.0060 'International Tables Vol C Tables 4.2.6.8 and 6.1.1.4'
Cl Cl 0.1484 0.1585 'International Tables Vol C Tables 4.2.6.8 and 6.1.1.4'
Ir Ir -1.4442 7.9887 'International Tables Vol C Tables 4.2.6.8 and 6.1.1.4'

loop_
_geom_angle_atom_site_label_1
_geom_angle_atom_site_label_2
_geom_angle_atom_site_label_3
_geom_angle
_geom_angle_site_symmetry_1
_geom_angle_site_symmetry_3
_geom_angle_publ_flag
C11 Ir1 C12 86.06(11) . . ?
C11 Ir1 N2 95.42(10) . . ?
C12 Ir1 N2 80.13(10) . . ?
C11 Ir1 N1 79.82(10) . . ?
C12 Ir1 N1 96.61(10) . . ?
N2 Ir1 N1 174.45(8) . . ?
C11 Ir1 O1 174.01(9) . . ?
C12 Ir1 O1 92.34(9) . . ?
N2 Ir1 O1 89.99(8) . . ?
N1 Ir1 O1 94.65(8) . . ?
C11 Ir1 N3 105.89(9) . . ?
C12 Ir1 N3 167.78(10) . . ?
N2 Ir1 N3 95.92(9) . . ?
N1 Ir1 N3 88.17(8) . . ?
O1 Ir1 N3 76.02(8) . . ?
C32 O1 Ir1 118.20(17) . . ?
C25 O3 C33 116.7(2) . . ?
C1 N1 C5 120.2(2) . . ?
C1 N1 Ir1 122.36(19) . . ?
C5 N1 Ir1 117.46(17) . . ?
C22 N2 C18 120.0(2) . . ?
C22 N2 Ir1 122.75(18) . . ?
C18 N2 Ir1 117.12(18) . . ?
C23 N3 C27 116.7(2) . . ?
C23 N3 Ir1 113.04(17) . . ?
C27 N3 Ir1 130.10(18) . . ?
N1 C1 C2 122.7(3) . . ?
N1 C1 H1 118.6 . . ?
C2 C1 H1 118.6 . . ?
C1 C2 C3 118.1(3) . . ?
C1 C2 H2 120.9 . . ?
C3 C2 H2 120.9 . . ?
C2 C3 C4 119.9(3) . . ?
C2 C3 H3 120.0 . . ?
C4 C3 H3 120.0 . . ?
C3 C4 C5 120.2(3) . . ?
C3 C4 H4 119.9 . . ?
C5 C4 H4 119.9 . . ?
N1 C5 C4 118.7(2) . . ?
N1 C5 C6 113.0(2) . . ?
C4 C5 C6 128.3(3) . . ?
C7 C6 C11 119.3(2) . . ?
C7 C6 C5 127.5(2) . . ?
C11 C6 C5 113.2(2) . . ?
C8 C7 C6 121.8(3) . . ?
C8 C7 Cl1 114.5(2) . . ?
C6 C7 Cl1 123.8(2) . . ?
C9 C8 C7 118.2(3) . . ?
C9 C8 H8 120.9 . . ?
C7 C8 H8 120.9 . . ?
C10 C9 C8 122.2(3) . . ?
C10 C9 Cl2 119.1(2) . . ?
C8 C9 Cl2 118.7(2) . . ?
C9 C10 C11 120.3(3) . . ?
C9 C10 H10 119.8 . . ?
C11 C10 H10 119.8 . . ?
C10 C11 C6 118.1(2) . . ?
C10 C11 Ir1 125.4(2) . . ?
C6 C11 Ir1 116.48(19) . . ?
C13 C12 C17 119.5(2) . . ?
C13 C12 Ir1 125.3(2) . . ?
C17 C12 Ir1 115.13(19) . . ?
C14 C13 C12 120.2(3) . . ?
C14 C13 H13 119.9 . . ?
C12 C13 H13 119.9 . . ?
C15 C14 C13 121.7(3) . . ?
C15 C14 Cl3 118.5(2) . . ?
C13 C14 Cl3 119.8(2) . . ?
C14 C15 C16 118.7(3) . . ?
C14 C15 H15 120.7 . . ?
C16 C15 H15 120.7 . . ?
C15 C16 C17 122.2(3) . . ?
C15 C16 Cl4 113.7(2) . . ?
C17 C16 Cl4 124.0(2) . . ?
C16 C17 C12 117.7(3) . . ?
C16 C17 C18 128.0(2) . . ?
C12 C17 C18 114.3(2) . . ?
N2 C18 C19 118.8(3) . . ?
N2 C18 C17 113.1(2) . . ?
C19 C18 C17 128.1(2) . . ?
C20 C19 C18 120.3(3) . . ?
C20 C19 H19 119.8 . . ?
C18 C19 H19 119.8 . . ?
C21 C20 C19 119.9(3) . . ?
C21 C20 H20 120.1 . . ?
C19 C20 H20 120.1 . . ?
C20 C21 C22 118.7(3) . . ?
C20 C21 H21 120.7 . . ?
C22 C21 H21 120.7 . . ?
N2 C22 C21 122.2(3) . . ?
N2 C22 H22 118.9 . . ?
C21 C22 H22 118.9 . . ?
N3 C23 C24 124.7(3) . . ?
N3 C23 C32 116.4(2) . . ?
C24 C23 C32 118.9(2) . . ?
C25 C24 C23 119.3(3) . . ?
C25 C24 H24 120.3 . . ?
C23 C24 H24 120.3 . . ?
O3 C25 C24 124.4(3) . . ?
O3 C25 C26 116.5(3) . . ?
C24 C25 C26 119.1(3) . . ?
C25 C26 C27 118.4(3) . . ?
C25 C26 C31 122.7(3) . . ?
C27 C26 C31 118.9(3) . . ?
N3 C27 C28 119.9(2) . . ?
N3 C27 C26 121.4(2) . . ?
C28 C27 C26 118.7(3) . . ?
C29 C28 C27 120.6(3) . . ?
C29 C28 H28 119.7 . . ?
C27 C28 H28 119.7 . . ?
C28 C29 C30 121.1(3) . . ?
C28 C29 H29 119.4 . . ?
C30 C29 H29 119.4 . . ?
C31 C30 C29 119.8(3) . . ?
C31 C30 H30 120.1 . . ?
C29 C30 H30 120.1 . . ?
C30 C31 C26 120.7(3) . . ?
C30 C31 H31 119.6 . . ?
C26 C31 H31 119.6 . . ?
O2 C32 O1 126.0(3) . . ?
O2 C32 C23 118.8(2) . . ?
O1 C32 C23 115.1(2) . . ?
O3 C33 H33A 109.5 . . ?
O3 C33 H33B 109.5 . . ?
H33A C33 H33B 109.5 . . ?
O3 C33 H33C 109.5 . . ?
H33A C33 H33C 109.5 . . ?
H33B C33 H33C 109.5 . . ?

loop_
_geom_bond_atom_site_label_1
_geom_bond_atom_site_label_2
_geom_bond_distance
_geom_bond_site_symmetry_2
_geom_bond_publ_flag
Ir1 C11 1.979(3) . ?
Ir1 C12 2.004(3) . ?
Ir1 N2 2.027(2) . ?
Ir1 N1 2.030(2) . ?
Ir1 O1 2.1343(19) . ?
Ir1 N3 2.208(2) . ?
Cl1 C7 1.752(3) . ?
Cl2 C9 1.745(3) . ?
Cl3 C14 1.743(3) . ?
Cl4 C16 1.754(3) . ?
O1 C32 1.283(3) . ?
O2 C32 1.225(3) . ?
O3 C25 1.348(3) . ?
O3 C33 1.428(4) . ?
N1 C1 1.354(3) . ?
N1 C5 1.358(4) . ?
N2 C22 1.348(4) . ?
N2 C18 1.375(3) . ?
N3 C23 1.333(3) . ?
N3 C27 1.396(3) . ?
C1 C2 1.363(4) . ?
C1 H1 0.9500 . ?
C2 C3 1.378(4) . ?
C2 H2 0.9500 . ?
C3 C4 1.382(4) . ?
C3 H3 0.9500 . ?
C4 C5 1.397(4) . ?
C4 H4 0.9500 . ?
C5 C6 1.482(4) . ?
C6 C7 1.398(4) . ?
C6 C11 1.421(4) . ?
C7 C8 1.389(4) . ?
C8 C9 1.378(4) . ?
C8 H8 0.9500 . ?
C9 C10 1.377(4) . ?
C10 C11 1.411(4) . ?
C10 H10 0.9500 . ?
C12 C13 1.393(4) . ?
C12 C17 1.427(4) . ?
C13 C14 1.385(4) . ?
C13 H13 0.9500 . ?
C14 C15 1.376(4) . ?
C15 C16 1.381(4) . ?
C15 H15 0.9500 . ?
C16 C17 1.407(4) . ?
C17 C18 1.465(4) . ?
C18 C19 1.398(4) . ?
C19 C20 1.378(4) . ?
C19 H19 0.9500 . ?
C20 C21 1.376(4) . ?
C20 H20 0.9500 . ?
C21 C22 1.377(4) . ?
C21 H21 0.9500 . ?
C22 H22 0.9500 . ?
C23 C24 1.389(4) . ?
C23 C32 1.523(4) . ?
C24 C25 1.365(4) . ?
C24 H24 0.9500 . ?
C25 C26 1.414(4) . ?
C26 C27 1.419(4) . ?
C26 C31 1.419(4) . ?
C27 C28 1.403(4) . ?
C28 C29 1.364(4) . ?
C28 H28 0.9500 . ?
C29 C30 1.398(5) . ?
C29 H29 0.9500 . ?
C30 C31 1.361(5) . ?
C30 H30 0.9500 . ?
C31 H31 0.9500 . ?
C33 H33A 0.9800 . ?
C33 H33B 0.9800 . ?
C33 H33C 0.9800 . ?

loop_
_geom_torsion_atom_site_label_1
_geom_torsion_atom_site_label_2
_geom_torsion_atom_site_label_3
_geom_torsion_atom_site_label_4
_geom_torsion
_geom_torsion_site_symmetry_1
_geom_torsion_site_symmetry_2
_geom_torsion_site_symmetry_3
_geom_torsion_site_symmetry_4
_geom_torsion_publ_flag
C12 Ir1 O1 C32 172.6(2) . . . . ?
N2 Ir1 O1 C32 92.4(2) . . . . ?
N1 Ir1 O1 C32 -90.6(2) . . . . ?
N3 Ir1 O1 C32 -3.66(19) . . . . ?
C11 Ir1 N1 C1 -176.7(2) . . . . ?
C12 Ir1 N1 C1 98.5(2) . . . . ?
O1 Ir1 N1 C1 5.6(2) . . . . ?
N3 Ir1 N1 C1 -70.2(2) . . . . ?
C11 Ir1 N1 C5 2.69(19) . . . . ?
C12 Ir1 N1 C5 -82.1(2) . . . . ?
O1 Ir1 N1 C5 -174.99(19) . . . . ?
N3 Ir1 N1 C5 109.19(19) . . . . ?
C11 Ir1 N2 C22 93.1(2) . . . . ?
C12 Ir1 N2 C22 178.1(2) . . . . ?
O1 Ir1 N2 C22 -89.5(2) . . . . ?
N3 Ir1 N2 C22 -13.5(2) . . . . ?
C11 Ir1 N2 C18 -82.93(19) . . . . ?
C12 Ir1 N2 C18 2.11(18) . . . . ?
O1 Ir1 N2 C18 94.49(18) . . . . ?
N3 Ir1 N2 C18 170.44(18) . . . . ?
C11 Ir1 N3 C23 170.49(19) . . . . ?
C12 Ir1 N3 C23 -21.8(5) . . . . ?
N2 Ir1 N3 C23 -92.14(19) . . . . ?
N1 Ir1 N3 C23 91.62(19) . . . . ?
O1 Ir1 N3 C23 -3.63(18) . . . . ?
C11 Ir1 N3 C27 -4.5(2) . . . . ?
C12 Ir1 N3 C27 163.2(4) . . . . ?
N2 Ir1 N3 C27 92.9(2) . . . . ?
N1 Ir1 N3 C27 -83.4(2) . . . . ?
O1 Ir1 N3 C27 -178.6(2) . . . . ?
C5 N1 C1 C2 0.2(4) . . . . ?
Ir1 N1 C1 C2 179.6(2) . . . . ?
N1 C1 C2 C3 1.0(5) . . . . ?
C1 C2 C3 C4 -0.8(5) . . . . ?
C2 C3 C4 C5 -0.6(5) . . . . ?
C1 N1 C5 C4 -1.6(4) . . . . ?
Ir1 N1 C5 C4 179.0(2) . . . . ?
C1 N1 C5 C6 177.0(2) . . . . ?
Ir1 N1 C5 C6 -2.3(3) . . . . ?
C3 C4 C5 N1 1.8(5) . . . . ?
C3 C4 C5 C6 -176.6(3) . . . . ?
N1 C5 C6 C7 -177.4(3) . . . . ?
C4 C5 C6 C7 1.1(5) . . . . ?
N1 C5 C6 C11 0.3(3) . . . . ?
C4 C5 C6 C11 178.8(3) . . . . ?
C11 C6 C7 C8 -0.6(4) . . . . ?
C5 C6 C7 C8 177.0(3) . . . . ?
C11 C6 C7 Cl1 179.0(2) . . . . ?
C5 C6 C7 Cl1 -3.4(4) . . . . ?
C6 C7 C8 C9 1.6(4) . . . . ?
Cl1 C7 C8 C9 -178.0(2) . . . . ?
C7 C8 C9 C10 -0.7(4) . . . . ?
C7 C8 C9 Cl2 177.7(2) . . . . ?
C8 C9 C10 C11 -1.2(4) . . . . ?
Cl2 C9 C10 C11 -179.6(2) . . . . ?
C9 C10 C11 C6 2.2(4) . . . . ?
C9 C10 C11 Ir1 -179.1(2) . . . . ?
C7 C6 C11 C10 -1.3(4) . . . . ?
C5 C6 C11 C10 -179.2(2) . . . . ?
C7 C6 C11 Ir1 179.9(2) . . . . ?
C5 C6 C11 Ir1 1.9(3) . . . . ?
C12 Ir1 C11 C10 -83.8(2) . . . . ?
N2 Ir1 C11 C10 -4.1(2) . . . . ?
N1 Ir1 C11 C10 178.8(2) . . . . ?
N3 Ir1 C11 C10 93.7(2) . . . . ?
C12 Ir1 C11 C6 95.0(2) . . . . ?
N2 Ir1 C11 C6 174.7(2) . . . . ?
N1 Ir1 C11 C6 -2.5(2) . . . . ?
N3 Ir1 C11 C6 -87.6(2) . . . . ?
C11 Ir1 C12 C13 -86.4(2) . . . . ?
N2 Ir1 C12 C13 177.3(3) . . . . ?
N1 Ir1 C12 C13 -7.2(2) . . . . ?
O1 Ir1 C12 C13 87.8(2) . . . . ?
N3 Ir1 C12 C13 105.4(5) . . . . ?
C11 Ir1 C12 C17 97.1(2) . . . . ?
N2 Ir1 C12 C17 0.93(19) . . . . ?
N1 Ir1 C12 C17 176.40(19) . . . . ?
O1 Ir1 C12 C17 -88.6(2) . . . . ?
N3 Ir1 C12 C17 -71.0(5) . . . . ?
C17 C12 C13 C14 1.3(4) . . . . ?
Ir1 C12 C13 C14 -175.0(2) . . . . ?
C12 C13 C14 C15 -0.4(4) . . . . ?
C12 C13 C14 Cl3 -179.9(2) . . . . ?
C13 C14 C15 C16 -0.8(4) . . . . ?
Cl3 C14 C15 C16 178.7(2) . . . . ?
C14 C15 C16 C17 1.1(4) . . . . ?
C14 C15 C16 Cl4 -179.8(2) . . . . ?
C15 C16 C17 C12 -0.2(4) . . . . ?
Cl4 C16 C17 C12 -179.2(2) . . . . ?
C15 C16 C17 C18 179.0(3) . . . . ?
Cl4 C16 C17 C18 -0.1(4) . . . . ?
C13 C12 C17 C16 -1.0(4) . . . . ?
Ir1 C12 C17 C16 175.6(2) . . . . ?
C13 C12 C17 C18 179.8(2) . . . . ?
Ir1 C12 C17 C18 -3.6(3) . . . . ?
C22 N2 C18 C19 -0.8(4) . . . . ?
Ir1 N2 C18 C19 175.31(19) . . . . ?
C22 N2 C18 C17 179.3(2) . . . . ?
Ir1 N2 C18 C17 -4.6(3) . . . . ?
C16 C17 C18 N2 -173.9(3) . . . . ?
C12 C17 C18 N2 5.2(3) . . . . ?
C16 C17 C18 C19 6.2(5) . . . . ?
C12 C17 C18 C19 -174.6(3) . . . . ?
N2 C18 C19 C20 1.9(4) . . . . ?
C17 C18 C19 C20 -178.3(3) . . . . ?
C18 C19 C20 C21 -1.6(4) . . . . ?
C19 C20 C21 C22 0.2(4) . . . . ?
C18 N2 C22 C21 -0.6(4) . . . . ?
Ir1 N2 C22 C21 -176.5(2) . . . . ?
C20 C21 C22 N2 0.9(4) . . . . ?
C27 N3 C23 C24 5.5(4) . . . . ?
Ir1 N3 C23 C24 -170.2(2) . . . . ?
C27 N3 C23 C32 -174.9(2) . . . . ?
Ir1 N3 C23 C32 9.4(3) . . . . ?
N3 C23 C24 C25 -0.2(4) . . . . ?
C32 C23 C24 C25 -179.8(3) . . . . ?
C33 O3 C25 C24 -9.0(4) . . . . ?
C33 O3 C25 C26 170.6(3) . . . . ?
C23 C24 C25 O3 174.5(3) . . . . ?
C23 C24 C25 C26 -5.1(4) . . . . ?
O3 C25 C26 C27 -174.7(3) . . . . ?
C24 C25 C26 C27 4.9(4) . . . . ?
O3 C25 C26 C31 4.6(4) . . . . ?
C24 C25 C26 C31 -175.8(3) . . . . ?
C23 N3 C27 C28 173.9(3) . . . . ?
Ir1 N3 C27 C28 -11.3(4) . . . . ?
C23 N3 C27 C26 -5.5(4) . . . . ?
Ir1 N3 C27 C26 169.3(2) . . . . ?
C25 C26 C27 N3 0.5(4) . . . . ?
C31 C26 C27 N3 -178.9(3) . . . . ?
C25 C26 C27 C28 -179.0(3) . . . . ?
C31 C26 C27 C28 1.7(4) . . . . ?
N3 C27 C28 C29 179.4(3) . . . . ?
C26 C27 C28 C29 -1.2(5) . . . . ?
C27 C28 C29 C30 0.1(5) . . . . ?
C28 C29 C30 C31 0.4(5) . . . . ?
C29 C30 C31 C26 0.1(5) . . . . ?
C25 C26 C31 C30 179.5(3) . . . . ?
C27 C26 C31 C30 -1.2(5) . . . . ?
Ir1 O1 C32 O2 -170.6(2) . . . . ?
Ir1 O1 C32 C23 9.5(3) . . . . ?
N3 C23 C32 O2 167.3(3) . . . . ?
C24 C23 C32 O2 -13.1(4) . . . . ?
N3 C23 C32 O1 -12.8(4) . . . . ?
C24 C23 C32 O1 166.8(3) . . . . ?
